data_7039078
loop_
_publ_author_name
'Hoidn, Christian M.'
'Wolf, Robert'

_publ_section_title
;
 Reaction of a 2,4,6-triphenylphosphinine ferrate anion with
 electrophiles: a new route to phosphacyclohexadienyl complexes.
;
_journal_issue 21
_journal_name_full 'Dalton transactions (Cambridge, England : 2003)'
_journal_page_first 8875
_journal_page_last 8884
_journal_paper_doi 10.1039/c6dt00336b
_journal_volume 45
_journal_year 2016
_chemical_formula_moiety 'C45 H42 Fe P2'
_chemical_formula_sum 'C45 H42 Fe P2'
_chemical_formula_weight 700.57
_space_group_crystal_system monoclinic
_space_group_IT_number 14
_space_group_name_Hall '-P 2ybc'
_space_group_name_H-M_alt 'P 1 21/c 1'
_symmetry_space_group_name_Hall '-P 2ybc'
_symmetry_space_group_name_H-M 'P 1 21/c 1'
_atom_sites_solution_hydrogens geom
_audit_creation_date 2016-01-20
_audit_creation_method
;
Olex2 1.2
(compiled 2015.09.30 svn.r3233 for OlexSys, GUI svn.r5103)
;
_audit_update_record
;
2016-01-20 deposited with the CCDC.
2016-04-19 downloaded from the CCDC.
;
_cell_angle_alpha 90
_cell_angle_beta 116.708(3)
_cell_angle_gamma 90
_cell_formula_units_Z 4
_cell_length_a 20.8847(5)
_cell_length_b 8.53295(15)
_cell_length_c 22.0647(5)
_cell_measurement_reflns_used 14309
_cell_measurement_temperature 123.01(10)
_cell_measurement_theta_max 73.0300
_cell_measurement_theta_min 4.7420
_cell_volume 3512.59(16)
_computing_cell_refinement
;
CrysAlisPro, Agilent Technologies,
Version 1.171.37.35 (release 13-08-2014 CrysAlis171 .NET)
(compiled Aug 13 2014,18:06:01)
;
_computing_data_collection
;
CrysAlisPro, Agilent Technologies,
Version 1.171.37.35 (release 13-08-2014 CrysAlis171 .NET)
(compiled Aug 13 2014,18:06:01)
;
_computing_data_reduction
;
CrysAlisPro, Agilent Technologies,
Version 1.171.37.35 (release 13-08-2014 CrysAlis171 .NET)
(compiled Aug 13 2014,18:06:01)
;
_computing_molecular_graphics 'Olex2 (Dolomanov et al., 2009)'
_computing_publication_material 'Olex2 (Dolomanov et al., 2009)'
_computing_structure_refinement 'ShelXL (Sheldrick, 2015)'
_computing_structure_solution 'ShelXT (Sheldrick, 2015)'
_diffrn_ambient_environment N~2~
_diffrn_ambient_temperature 123.(1)
_diffrn_detector 'CCD plate'
_diffrn_detector_area_resol_mean 5.1773
_diffrn_detector_type Atlas
_diffrn_measured_fraction_theta_full 0.999
_diffrn_measured_fraction_theta_max 0.985
_diffrn_measurement_details
;
  1 omega   15.00  117.00   1.0000    5.0000
omega____ theta____ kappa____ phi______ frames
    -       40.7064   37.0000 -180.0000 102

  2 omega    2.00   98.00   1.0000    5.0000
omega____ theta____ kappa____ phi______ frames
    -       40.7064 -125.0000  -60.0000 96

  3 omega   29.00   65.00   1.0000   20.0000
omega____ theta____ kappa____ phi______ frames
    -      106.9800  -30.0000   90.0000 36

  4 omega   39.00   77.00   1.0000   20.0000
omega____ theta____ kappa____ phi______ frames
    -      106.9800  -45.0000 -150.0000 38

  5 omega   33.00   64.00   1.0000   20.0000
omega____ theta____ kappa____ phi______ frames
    -      106.9800  -30.0000  150.0000 31

  6 omega   41.00   76.00   1.0000   20.0000
omega____ theta____ kappa____ phi______ frames
    -      106.9800  -45.0000   60.0000 35

  7 omega   77.00  158.00   1.0000   20.0000
omega____ theta____ kappa____ phi______ frames
    -      106.9800   61.0000   90.0000 81

  8 omega   34.00   77.00   1.0000   20.0000
omega____ theta____ kappa____ phi______ frames
    -      106.9800  -45.0000 -120.0000 43

  9 omega   35.00   60.00   1.0000   20.0000
omega____ theta____ kappa____ phi______ frames
    -      106.9800  -30.0000 -180.0000 25

 10 omega   77.00  152.00   1.0000   20.0000
omega____ theta____ kappa____ phi______ frames
    -      106.9800   61.0000  -30.0000 75

 11 omega   92.00  158.00   1.0000   20.0000
omega____ theta____ kappa____ phi______ frames
    -      106.9800   45.0000   60.0000 66

 12 omega  -33.00   70.00   1.0000    5.0000
omega____ theta____ kappa____ phi______ frames
    -       40.7064  -57.0000   30.0000 103

 13 omega    7.00  119.00   1.0000    5.0000
omega____ theta____ kappa____ phi______ frames
    -       40.7064   77.0000   30.0000 112

 14 omega   14.00  117.00   1.0000    5.0000
omega____ theta____ kappa____ phi______ frames
    -       40.7064   37.0000  -60.0000 103

 15 omega   73.00  158.00   1.0000   20.0000
omega____ theta____ kappa____ phi______ frames
    -      106.9800   77.0000  120.0000 85

 16 omega   46.00  158.00   1.0000   20.0000
omega____ theta____ kappa____ phi______ frames
    -      106.9800   15.0000  -90.0000 112

 17 omega   32.00   77.00   1.0000   20.0000
omega____ theta____ kappa____ phi______ frames
    -      106.9800  -45.0000   30.0000 45

 18 omega   79.00  158.00   1.0000   20.0000
omega____ theta____ kappa____ phi______ frames
    -      106.9800   45.0000   30.0000 79

 19 omega   23.00  109.00   1.0000   20.0000
omega____ theta____ kappa____ phi______ frames
    -      106.9800  -94.0000 -180.0000 86

 20 omega   32.00  121.00   1.0000   20.0000
omega____ theta____ kappa____ phi______ frames
    -      106.9800 -125.0000   60.0000 89

 21 omega   11.00  115.00   1.0000    5.0000
omega____ theta____ kappa____ phi______ frames
    -       40.7064   57.0000  -30.0000 104
;
_diffrn_measurement_device 'four-circle diffractometer'
_diffrn_measurement_device_type 'SuperNova, Single source at offset, Atlas'
_diffrn_measurement_method '\w scans'
_diffrn_orient_matrix_UB_11 -0.0075349000
_diffrn_orient_matrix_UB_12 0.0422720000
_diffrn_orient_matrix_UB_13 0.0643433000
_diffrn_orient_matrix_UB_21 -0.0597162000
_diffrn_orient_matrix_UB_22 -0.1232990000
_diffrn_orient_matrix_UB_23 -0.0186969000
_diffrn_orient_matrix_UB_31 0.0566023000
_diffrn_orient_matrix_UB_32 -0.1249622000
_diffrn_orient_matrix_UB_33 0.0402008000
_diffrn_radiation_monochromator mirror
_diffrn_radiation_probe x-ray
_diffrn_radiation_type CuK\a
_diffrn_radiation_wavelength 1.54184
_diffrn_reflns_av_R_equivalents 0.0329
_diffrn_reflns_av_unetI/netI 0.0252
_diffrn_reflns_Laue_measured_fraction_full 0.999
_diffrn_reflns_Laue_measured_fraction_max 0.985
_diffrn_reflns_limit_h_max 25
_diffrn_reflns_limit_h_min -25
_diffrn_reflns_limit_k_max 10
_diffrn_reflns_limit_k_min -10
_diffrn_reflns_limit_l_max 27
_diffrn_reflns_limit_l_min -27
_diffrn_reflns_number 29448
_diffrn_reflns_point_group_measured_fraction_full 0.999
_diffrn_reflns_point_group_measured_fraction_max 0.985
_diffrn_reflns_theta_full 67.000
_diffrn_reflns_theta_max 73.537
_diffrn_reflns_theta_min 4.741
_diffrn_source 'sealed X-ray tube'
_diffrn_source_type 'SuperNova (Cu) X-ray Source'
_exptl_absorpt_coefficient_mu 4.536
_exptl_absorpt_correction_T_max 0.921
_exptl_absorpt_correction_T_min 0.881
_exptl_absorpt_correction_type gaussian
_exptl_absorpt_process_details
;
CrysAlisPro, Agilent Technologies,
Version 1.171.37.35 (release 13-08-2014 CrysAlis171 .NET)
(compiled Aug 13 2014,18:06:01)
Numerical absorption correction based on gaussian integration over
            a multifaceted crystal model
Empirical absorption correction using spherical harmonics,
 implemented in SCALE3 ABSPACK scaling algorithm.
;
_exptl_crystal_colour 'dark violet'
_exptl_crystal_colour_modifier dark
_exptl_crystal_colour_primary violet
_exptl_crystal_density_diffrn 1.325
_exptl_crystal_description block
_exptl_crystal_F_000 1472
_exptl_crystal_size_max 0.1612
_exptl_crystal_size_mid 0.1289
_exptl_crystal_size_min 0.1012
_refine_diff_density_max 0.494
_refine_diff_density_min -0.319
_refine_diff_density_rms 0.047
_refine_ls_extinction_method none
_refine_ls_goodness_of_fit_ref 1.034
_refine_ls_hydrogen_treatment constr
_refine_ls_matrix_type full
_refine_ls_number_parameters 438
_refine_ls_number_reflns 6982
_refine_ls_number_restraints 0
_refine_ls_restrained_S_all 1.034
_refine_ls_R_factor_all 0.0382
_refine_ls_R_factor_gt 0.0352
_refine_ls_shift/su_max 0.001
_refine_ls_shift/su_mean 0.000
_refine_ls_structure_factor_coef Fsqd
_refine_ls_weighting_details 'w=1/[\s^2^(Fo^2^)+(0.0403P)^2^+2.2634P] where P=(Fo^2^+2Fc^2^)/3'
_refine_ls_weighting_scheme calc
_refine_ls_wR_factor_gt 0.0855
_refine_ls_wR_factor_ref 0.0876
_reflns_Friedel_coverage 0.000
_reflns_number_gt 6537
_reflns_number_total 6982
_reflns_threshold_expression 'I > 2\s(I)'
_cod_data_source_file c6dt00336b2.cif
_cod_data_source_block cmh063_mp
_cod_depositor_comments 'Adding full bibliography for 7039074--7039080.cif.'
_cod_original_cell_volume 3512.60(15)
_cod_database_code 7039078
_chemical_oxdiff_formula C45H42FeP2
_chemical_oxdiff_usercomment Et2O-Fraktion
_shelx_space_group_comment
;
The symmetry employed for this shelxl refinement is uniquely defined
by the following loop, which should always be used as a source of
symmetry information in preference to the above space-group names.
They are only intended as comments.
;
_reflns_odcompleteness_completeness 99.82
_reflns_odcompleteness_iscentric 1
_reflns_odcompleteness_theta 66.97
_olex2_refinement_description
;
1. Others
 Fixed Uiso: H2(0.026) H4(0.024) H11A(0.068) H11B(0.068) H11C(0.068)
 H12A(0.061) H12B(0.061) H12C(0.061) H13A(0.076) H13B(0.076) H13C(0.076)
 H14A(0.088) H14B(0.088) H14C(0.088) H15A(0.088) H15B(0.088) H15C(0.088)
 H17(0.033) H18(0.039) H19(0.045) H20(0.045) H21(0.036) H23(0.04) H24(0.044)
 H25(0.034) H26(0.035) H27(0.033) H29(0.038) H30(0.047) H31(0.046) H32(0.042)
 H33(0.034) H35(0.035) H36(0.043) H37(0.042) H38(0.038) H39(0.032) H41(0.033)
 H42(0.039) H43(0.042) H44(0.039) H45(0.032)
 Fixed X: H2(0.8717) H4(0.6922) H11A(0.7331) H11B(0.6894) H11C(0.6537)
 H12A(0.8998) H12B(0.8748) H12C(0.8498) H13A(0.8537) H13B(0.8759) H13C(0.9019)
 H14A(0.657) H14B(0.6945) H14C(0.737) H15A(0.5805) H15B(0.5869) H15C(0.5815)
 H17(0.7437) H18(0.8054) H19(0.923) H20(0.979) H21(0.9185) H23(0.9309)
 H24(1.0001) H25(0.9479) H26(0.8248) H27(0.7549) H29(0.5874) H30(0.4647)
 H31(0.3894) H32(0.4367) H33(0.5587) H35(0.582) H36(0.5267) H37(0.5711)
 H38(0.6713) H39(0.7267) H41(0.8005) H42(0.9217) H43(0.9909) H44(0.9365)
 H45(0.8142)
 Fixed Y: H2(0.5765) H4(0.7483) H11A(0.1267) H11B(0.0312) H11C(0.1731)
 H12A(0.2811) H12B(0.1105) H12C(0.1893) H13A(0.5202) H13B(0.3448) H13C(0.435)
 H14A(0.5481) H14B(0.4295) H14C(0.5746) H15A(0.2874) H15B(0.2316) H15C(0.4109)
 H17(0.2865) H18(0.1502) H19(0.2136) H20(0.413) H21(0.5472) H23(0.7458)
 H24(0.8909) H25(1.0305) H26(1.0242) H27(0.8778) H29(0.8393) H30(0.855)
 H31(0.6744) H32(0.483) H33(0.4682) H35(0.8649) H36(0.7508) H37(0.5218)
 H38(0.404) H39(0.5174) H41(0.7499) H42(0.7936) H43(0.8769) H44(0.9296)
 H45(0.8946)
 Fixed Z: H2(0.3542) H4(0.1983) H11A(0.333) H11B(0.2662) H11C(0.2845)
 H12A(0.3378) H12B(0.3113) H12C(0.3613) H13A(0.1838) H13B(0.1834) H13C(0.2523)
 H14A(0.0928) H14B(0.0648) H14C(0.1076) H15A(0.18) H15B(0.1153) H15C(0.1278)
 H17(0.4221) H18(0.5227) H19(0.5944) H20(0.5655) H21(0.4648) H23(0.3344)
 H24(0.2983) H25(0.1977) H26(0.1342) H27(0.1692) H29(0.1691) H30(0.1022)
 H31(0.1155) H32(0.1978) H33(0.2657) H35(0.4428) H36(0.5023) H37(0.562)
 H38(0.5621) H39(0.5027) H41(0.5606) H42(0.6242) H43(0.5729) H44(0.4573)
 H45(0.3937)
;
_shelx_shelxl_version_number 2014/7
_olex2_submission_special_instructions 'No special instructions were received'

loop_
_space_group_symop_operation_xyz
'x, y, z'
'-x, y+1/2, -z+1/2'
'-x, -y, -z'
'x, -y-1/2, z-1/2'

loop_
_atom_site_label
_atom_site_type_symbol
_atom_site_fract_x
_atom_site_fract_y
_atom_site_fract_z
_atom_site_U_iso_or_equiv
_atom_site_adp_type
_atom_site_occupancy
_atom_site_site_symmetry_order
_atom_site_calc_flag
_atom_site_refinement_flags_posn
Fe1 Fe 0.74490(2) 0.48036(3) 0.26196(2) 0.01881(8) Uani 1 1 d .
P1 P 0.69354(2) 0.57316(6) 0.35272(2) 0.02052(10) Uani 1 1 d .
P2 P 0.69789(2) 0.79573(6) 0.41375(2) 0.02217(11) Uani 1 1 d .
C1 C 0.78370(9) 0.5265(2) 0.36924(9) 0.0207(4) Uani 1 1 d .
C2 C 0.82166(9) 0.6069(2) 0.33948(9) 0.0213(4) Uani 1 1 d .
H2 H 0.8717 0.5765 0.3542 0.026 Uiso 1 1 calc R
C3 C 0.78932(9) 0.7047(2) 0.28091(9) 0.0201(3) Uani 1 1 d .
C4 C 0.71319(9) 0.7111(2) 0.24530(9) 0.0198(3) Uani 1 1 d .
H4 H 0.6922 0.7483 0.1983 0.024 Uiso 1 1 calc R
C5 C 0.66632(9) 0.6378(2) 0.26692(8) 0.0198(3) Uani 1 1 d .
C6 C 0.72333(11) 0.2414(2) 0.24869(10) 0.0271(4) Uani 1 1 d .
C7 C 0.79632(10) 0.2724(2) 0.26491(10) 0.0265(4) Uani 1 1 d .
C8 C 0.79734(11) 0.3699(2) 0.21305(10) 0.0290(4) Uani 1 1 d .
C9 C 0.72586(12) 0.4022(3) 0.16551(10) 0.0324(5) Uani 1 1 d .
C10 C 0.68009(10) 0.3212(3) 0.18762(10) 0.0322(5) Uani 1 1 d .
C11 C 0.69757(15) 0.1334(3) 0.28649(14) 0.0455(6) Uani 1 1 d .
H11A H 0.7331 0.1267 0.3330 0.068 Uiso 1 1 calc GR
H11B H 0.6894 0.0312 0.2662 0.068 Uiso 1 1 calc GR
H11C H 0.6537 0.1731 0.2845 0.068 Uiso 1 1 calc GR
C12 C 0.86102(12) 0.2075(3) 0.32417(11) 0.0405(5) Uani 1 1 d .
H12A H 0.8998 0.2811 0.3378 0.061 Uiso 1 1 calc GR
H12B H 0.8748 0.1105 0.3113 0.061 Uiso 1 1 calc GR
H12C H 0.8498 0.1893 0.3613 0.061 Uiso 1 1 calc GR
C13 C 0.86314(14) 0.4222(3) 0.20769(15) 0.0504(7) Uani 1 1 d .
H13A H 0.8537 0.5202 0.1838 0.076 Uiso 1 1 calc GR
H13B H 0.8759 0.3448 0.1834 0.076 Uiso 1 1 calc GR
H13C H 0.9019 0.4350 0.2523 0.076 Uiso 1 1 calc GR
C14 C 0.70140(19) 0.4971(3) 0.10196(12) 0.0587(8) Uani 1 1 d .
H14A H 0.6570 0.5481 0.0928 0.088 Uiso 1 1 calc GR
H14B H 0.6945 0.4295 0.0648 0.088 Uiso 1 1 calc GR
H14C H 0.7370 0.5746 0.1076 0.088 Uiso 1 1 calc GR
C15 C 0.60005(12) 0.3120(4) 0.14922(15) 0.0588(8) Uani 1 1 d .
H15A H 0.5805 0.2874 0.1800 0.088 Uiso 1 1 calc GR
H15B H 0.5869 0.2316 0.1153 0.088 Uiso 1 1 calc GR
H15C H 0.5815 0.4109 0.1278 0.088 Uiso 1 1 calc GR
C16 C 0.82428(10) 0.4315(2) 0.43159(9) 0.0235(4) Uani 1 1 d .
C17 C 0.79121(11) 0.3120(2) 0.45050(10) 0.0277(4) Uani 1 1 d .
H17 H 0.7437 0.2865 0.4221 0.033 Uiso 1 1 calc R
C18 C 0.82812(12) 0.2302(3) 0.51117(10) 0.0327(4) Uani 1 1 d .
H18 H 0.8054 0.1502 0.5227 0.039 Uiso 1 1 calc R
C19 C 0.89829(12) 0.2679(3) 0.55397(11) 0.0373(5) Uani 1 1 d .
H19 H 0.9230 0.2136 0.5944 0.045 Uiso 1 1 calc R
C20 C 0.93173(11) 0.3869(3) 0.53652(11) 0.0372(5) Uani 1 1 d .
H20 H 0.9790 0.4130 0.5655 0.045 Uiso 1 1 calc R
C21 C 0.89526(11) 0.4677(3) 0.47597(10) 0.0300(4) Uani 1 1 d .
H21 H 0.9185 0.5472 0.4648 0.036 Uiso 1 1 calc R
C22 C 0.83446(9) 0.7919(2) 0.25557(9) 0.0209(4) Uani 1 1 d .
C23 C 0.90885(10) 0.8004(3) 0.29366(11) 0.0331(5) Uani 1 1 d .
H23 H 0.9309 0.7458 0.3344 0.040 Uiso 1 1 calc R
C24 C 0.95068(11) 0.8884(3) 0.27208(12) 0.0365(5) Uani 1 1 d .
H24 H 1.0001 0.8909 0.2983 0.044 Uiso 1 1 calc R
C25 C 0.91976(11) 0.9722(2) 0.21220(10) 0.0286(4) Uani 1 1 d .
H25 H 0.9479 1.0305 0.1977 0.034 Uiso 1 1 calc R
C26 C 0.84645(11) 0.9675(2) 0.17439(10) 0.0295(4) Uani 1 1 d .
H26 H 0.8248 1.0242 0.1342 0.035 Uiso 1 1 calc R
C27 C 0.80438(10) 0.8791(2) 0.19558(9) 0.0277(4) Uani 1 1 d .
H27 H 0.7549 0.8778 0.1692 0.033 Uiso 1 1 calc R
C28 C 0.58744(9) 0.6488(2) 0.22350(9) 0.0224(4) Uani 1 1 d .
C29 C 0.55749(10) 0.7662(3) 0.17479(10) 0.0317(4) Uani 1 1 d .
H29 H 0.5874 0.8393 0.1691 0.038 Uiso 1 1 calc R
C30 C 0.48364(11) 0.7763(3) 0.13456(11) 0.0388(5) Uani 1 1 d .
H30 H 0.4647 0.8550 0.1022 0.047 Uiso 1 1 calc R
C31 C 0.43860(10) 0.6692(3) 0.14286(11) 0.0382(5) Uani 1 1 d .
H31 H 0.3894 0.6744 0.1155 0.046 Uiso 1 1 calc R
C32 C 0.46697(11) 0.5544(3) 0.19182(11) 0.0347(5) Uani 1 1 d .
H32 H 0.4367 0.4830 0.1978 0.042 Uiso 1 1 calc R
C33 C 0.54041(10) 0.5449(3) 0.23226(10) 0.0280(4) Uani 1 1 d .
H33 H 0.5587 0.4682 0.2657 0.034 Uiso 1 1 calc R
C34 C 0.66089(10) 0.7040(2) 0.46684(9) 0.0242(4) Uani 1 1 d .
C35 C 0.60030(10) 0.7726(3) 0.46681(10) 0.0291(4) Uani 1 1 d .
H35 H 0.5820 0.8649 0.4428 0.035 Uiso 1 1 calc R
C36 C 0.56701(11) 0.7039(3) 0.50250(11) 0.0357(5) Uani 1 1 d .
H36 H 0.5267 0.7508 0.5023 0.043 Uiso 1 1 calc R
C37 C 0.59340(11) 0.5670(3) 0.53811(10) 0.0352(5) Uani 1 1 d .
H37 H 0.5711 0.5218 0.5620 0.042 Uiso 1 1 calc R
C38 C 0.65339(12) 0.4967(3) 0.53824(10) 0.0315(4) Uani 1 1 d .
H38 H 0.6713 0.4040 0.5621 0.038 Uiso 1 1 calc R
C39 C 0.68663(10) 0.5652(3) 0.50259(9) 0.0271(4) Uani 1 1 d .
H39 H 0.7267 0.5174 0.5027 0.032 Uiso 1 1 calc R
C40 C 0.79404(10) 0.8156(2) 0.46979(9) 0.0236(4) Uani 1 1 d .
C41 C 0.82744(10) 0.7865(2) 0.53953(10) 0.0274(4) Uani 1 1 d .
H41 H 0.8005 0.7499 0.5606 0.033 Uiso 1 1 calc R
C42 C 0.90040(11) 0.8116(3) 0.57769(10) 0.0328(5) Uani 1 1 d .
H42 H 0.9217 0.7936 0.6242 0.039 Uiso 1 1 calc R
C43 C 0.94173(11) 0.8631(3) 0.54730(11) 0.0349(5) Uani 1 1 d .
H43 H 0.9909 0.8769 0.5729 0.042 Uiso 1 1 calc R
C44 C 0.90917(11) 0.8939(3) 0.47814(11) 0.0322(4) Uani 1 1 d .
H44 H 0.9365 0.9296 0.4573 0.039 Uiso 1 1 calc R
C45 C 0.83572(11) 0.8718(2) 0.43979(10) 0.0270(4) Uani 1 1 d .
H45 H 0.8142 0.8946 0.3937 0.032 Uiso 1 1 calc R

loop_
_atom_site_aniso_label
_atom_site_aniso_U_11
_atom_site_aniso_U_22
_atom_site_aniso_U_33
_atom_site_aniso_U_23
_atom_site_aniso_U_13
_atom_site_aniso_U_12
Fe1 0.01804(14) 0.02449(15) 0.01544(14) 0.00145(11) 0.00888(11) 0.00198(11)
P1 0.0180(2) 0.0278(2) 0.0165(2) 0.00107(17) 0.00841(17) -0.00020(17)
P2 0.0200(2) 0.0293(2) 0.0181(2) 0.00081(18) 0.00937(18) 0.00113(18)
C1 0.0205(9) 0.0273(9) 0.0147(8) 0.0005(7) 0.0082(7) 0.0015(7)
C2 0.0179(8) 0.0265(9) 0.0191(8) 0.0020(7) 0.0080(7) 0.0016(7)
C3 0.0196(8) 0.0245(9) 0.0172(8) 0.0007(7) 0.0093(7) 0.0000(7)
C4 0.0195(8) 0.0243(9) 0.0151(8) 0.0016(7) 0.0074(7) 0.0034(7)
C5 0.0173(8) 0.0262(9) 0.0159(8) -0.0002(7) 0.0075(7) 0.0026(7)
C6 0.0327(10) 0.0256(10) 0.0286(10) -0.0061(8) 0.0187(8) -0.0024(8)
C7 0.0286(10) 0.0282(10) 0.0236(9) -0.0002(8) 0.0125(8) 0.0058(8)
C8 0.0341(11) 0.0305(10) 0.0327(10) -0.0035(8) 0.0242(9) 0.0011(8)
C9 0.0463(12) 0.0331(11) 0.0182(9) -0.0023(8) 0.0149(9) 0.0091(9)
C10 0.0246(10) 0.0366(11) 0.0300(10) -0.0150(9) 0.0075(8) 0.0020(8)
C11 0.0646(16) 0.0332(12) 0.0598(15) -0.0098(11) 0.0468(14) -0.0139(11)
C12 0.0398(12) 0.0398(13) 0.0331(11) 0.0006(9) 0.0086(10) 0.0167(10)
C13 0.0560(15) 0.0471(14) 0.0760(18) -0.0146(13) 0.0544(15) -0.0081(12)
C14 0.103(2) 0.0483(15) 0.0220(11) 0.0054(10) 0.0254(14) 0.0231(15)
C15 0.0276(12) 0.0669(18) 0.0614(17) -0.0386(15) 0.0018(11) 0.0048(11)
C16 0.0260(9) 0.0291(10) 0.0188(8) 0.0037(7) 0.0132(7) 0.0062(8)
C17 0.0308(10) 0.0299(10) 0.0235(9) 0.0020(8) 0.0133(8) 0.0020(8)
C18 0.0445(12) 0.0305(11) 0.0295(10) 0.0076(8) 0.0223(10) 0.0040(9)
C19 0.0398(12) 0.0467(13) 0.0234(10) 0.0138(9) 0.0124(9) 0.0114(10)
C20 0.0279(10) 0.0534(14) 0.0256(10) 0.0129(10) 0.0078(9) 0.0062(10)
C21 0.0248(10) 0.0416(12) 0.0233(9) 0.0080(8) 0.0106(8) 0.0038(8)
C22 0.0220(9) 0.0255(9) 0.0179(8) 0.0012(7) 0.0113(7) 0.0015(7)
C23 0.0217(9) 0.0448(12) 0.0327(11) 0.0171(9) 0.0122(8) 0.0061(8)
C24 0.0191(9) 0.0504(14) 0.0414(12) 0.0160(10) 0.0149(9) 0.0035(9)
C25 0.0300(10) 0.0344(11) 0.0293(10) 0.0035(8) 0.0203(9) -0.0015(8)
C26 0.0336(11) 0.0349(11) 0.0188(9) 0.0045(8) 0.0106(8) -0.0053(8)
C27 0.0238(9) 0.0360(11) 0.0187(9) 0.0045(8) 0.0054(7) -0.0045(8)
C28 0.0192(8) 0.0324(10) 0.0162(8) -0.0035(7) 0.0086(7) 0.0018(7)
C29 0.0215(9) 0.0469(13) 0.0262(10) 0.0065(9) 0.0102(8) 0.0040(9)
C30 0.0244(10) 0.0593(15) 0.0286(11) 0.0106(10) 0.0082(9) 0.0111(10)
C31 0.0157(9) 0.0685(16) 0.0275(10) -0.0044(10) 0.0071(8) 0.0032(10)
C32 0.0213(10) 0.0523(14) 0.0315(11) -0.0060(10) 0.0128(8) -0.0055(9)
C33 0.0226(9) 0.0379(11) 0.0245(9) 0.0001(8) 0.0113(8) 0.0001(8)
C34 0.0215(9) 0.0352(10) 0.0164(8) -0.0056(7) 0.0090(7) -0.0050(8)
C35 0.0234(9) 0.0417(12) 0.0212(9) -0.0035(8) 0.0091(8) -0.0009(8)
C36 0.0243(10) 0.0571(14) 0.0296(10) -0.0081(10) 0.0155(9) -0.0050(9)
C37 0.0299(10) 0.0549(14) 0.0248(10) -0.0083(10) 0.0160(9) -0.0173(10)
C38 0.0360(11) 0.0372(11) 0.0214(9) -0.0026(8) 0.0129(9) -0.0099(9)
C39 0.0262(9) 0.0358(11) 0.0204(9) -0.0034(8) 0.0115(8) -0.0038(8)
C40 0.0229(9) 0.0255(9) 0.0220(9) 0.0001(7) 0.0098(7) -0.0004(7)
C41 0.0286(10) 0.0315(10) 0.0224(9) 0.0005(8) 0.0117(8) -0.0035(8)
C42 0.0306(10) 0.0378(12) 0.0229(9) 0.0032(8) 0.0056(8) -0.0054(9)
C43 0.0231(10) 0.0395(12) 0.0351(11) 0.0042(9) 0.0070(8) -0.0065(9)
C44 0.0292(10) 0.0357(11) 0.0341(11) 0.0029(9) 0.0162(9) -0.0066(8)
C45 0.0344(10) 0.0255(10) 0.0231(9) 0.0020(7) 0.0147(8) -0.0002(8)

loop_
_atom_type_symbol
_atom_type_description
_atom_type_scat_dispersion_real
_atom_type_scat_dispersion_imag
_atom_type_scat_source
C C 0.0181 0.0091 'International Tables Vol C Tables 4.2.6.8 and 6.1.1.4'
H H 0.0000 0.0000 'International Tables Vol C Tables 4.2.6.8 and 6.1.1.4'
Fe Fe -1.1336 3.1974 'International Tables Vol C Tables 4.2.6.8 and 6.1.1.4'
P P 0.2955 0.4335 'International Tables Vol C Tables 4.2.6.8 and 6.1.1.4'

loop_
_exptl_crystal_face_index_h
_exptl_crystal_face_index_k
_exptl_crystal_face_index_l
_exptl_crystal_face_perp_dist
_exptl_oxdiff_crystal_face_indexfrac_h
_exptl_oxdiff_crystal_face_indexfrac_k
_exptl_oxdiff_crystal_face_indexfrac_l
_exptl_oxdiff_crystal_face_x
_exptl_oxdiff_crystal_face_y
_exptl_oxdiff_crystal_face_z
-4 -5 6 0.0535 -4.0000 -5.0000 5.9998 0.2048 0.7432 0.6396
3 5 -6 0.0603 3.0000 5.0000 -5.9998 -0.1973 -0.6835 -0.6962
12 0 -1 0.0742 12.0000 0.0000 -0.9999 -0.1548 -0.6979 0.6390
-12 1 0 0.0476 -12.0000 1.0000 -0.0000 0.1327 0.5933 -0.8042
8 0 -14 0.0574 8.0000 0.0000 -13.9999 -0.9611 -0.2160 -0.1100
-9 1 14 0.0377 -9.0000 1.0000 14.0000 1.0109 0.1524 -0.0716
3 -5 -8 0.0616 3.0000 -5.0000 -8.0001 -0.7487 0.5869 0.4730
7 -3 6 0.0795 7.0000 -3.0000 5.9999 0.2065 -0.1603 1.0123
4 0 10 0.0653 4.0000 -0.0000 10.0000 0.6133 -0.4258 0.6284
-5 1 -9 0.0372 -5.0000 1.0000 -9.0000 -0.4991 0.3436 -0.7698
-4 -2 14 0.0464 -4.0000 -2.0000 13.9999 0.8464 0.2237 0.5863
3 0 -14 0.0518 3.0000 0.0000 -14.0000 -0.9234 0.0826 -0.3930

loop_
_geom_angle_atom_site_label_1
_geom_angle_atom_site_label_2
_geom_angle_atom_site_label_3
_geom_angle
C1 Fe1 P1 40.21(5)
C2 Fe1 P1 70.05(5)
C2 Fe1 C1 39.07(7)
C2 Fe1 C3 40.39(7)
C2 Fe1 C4 73.32(7)
C2 Fe1 C5 87.55(7)
C2 Fe1 C6 132.28(8)
C2 Fe1 C7 103.08(8)
C2 Fe1 C8 105.99(8)
C2 Fe1 C9 137.51(8)
C2 Fe1 C10 170.11(8)
C3 Fe1 P1 82.82(5)
C3 Fe1 C1 72.53(7)
C3 Fe1 C5 72.47(7)
C3 Fe1 C9 111.14(8)
C3 Fe1 C10 145.70(8)
C4 Fe1 P1 70.03(5)
C4 Fe1 C1 87.33(7)
C4 Fe1 C3 40.17(7)
C4 Fe1 C5 39.04(7)
C4 Fe1 C6 151.77(8)
C4 Fe1 C7 162.09(7)
C4 Fe1 C8 122.96(8)
C4 Fe1 C9 102.98(8)
C4 Fe1 C10 116.02(8)
C5 Fe1 P1 40.40(5)
C5 Fe1 C1 75.59(7)
C6 Fe1 P1 104.57(5)
C6 Fe1 C1 106.45(7)
C6 Fe1 C3 167.52(7)
C6 Fe1 C5 119.67(7)
C6 Fe1 C9 67.30(8)
C6 Fe1 C10 39.65(8)
C7 Fe1 P1 125.97(6)
C7 Fe1 C1 100.87(7)
C7 Fe1 C3 127.28(7)
C7 Fe1 C5 158.55(8)
C7 Fe1 C6 40.26(8)
C7 Fe1 C8 40.23(8)
C7 Fe1 C9 67.38(8)
C7 Fe1 C10 67.03(8)
C8 Fe1 P1 165.54(6)
C8 Fe1 C1 128.67(8)
C8 Fe1 C3 103.28(7)
C8 Fe1 C5 153.89(8)
C8 Fe1 C6 67.27(8)
C8 Fe1 C9 39.64(8)
C8 Fe1 C10 66.69(8)
C9 Fe1 P1 150.02(6)
C9 Fe1 C1 167.72(8)
C9 Fe1 C5 116.64(7)
C9 Fe1 C10 40.04(9)
C10 Fe1 P1 115.28(6)
C10 Fe1 C1 140.17(8)
C10 Fe1 C5 101.83(7)
P2 P1 Fe1 136.80(2)
C1 P1 Fe1 51.20(6)
C1 P1 P2 107.55(6)
C1 P1 C5 95.05(8)
C5 P1 Fe1 51.05(5)
C5 P1 P2 105.82(6)
C34 P2 P1 95.95(6)
C40 P2 P1 102.35(6)
C40 P2 C34 104.82(8)
P1 C1 Fe1 88.59(7)
C2 C1 Fe1 65.97(10)
C2 C1 P1 123.69(14)
C2 C1 C16 119.19(16)
C16 C1 Fe1 133.48(13)
C16 C1 P1 114.69(12)
Fe1 C2 H2 117.1
C1 C2 Fe1 74.96(11)
C1 C2 H2 117.1
C1 C2 C3 124.62(16)
C3 C2 Fe1 71.22(10)
C3 C2 H2 117.1
C2 C3 Fe1 68.39(10)
C2 C3 C22 120.58(15)
C4 C3 Fe1 68.83(10)
C4 C3 C2 118.61(15)
C4 C3 C22 120.74(16)
C22 C3 Fe1 132.92(13)
Fe1 C4 H4 117.0
C3 C4 Fe1 71.00(10)
C3 C4 H4 117.0
C5 C4 Fe1 74.45(11)
C5 C4 C3 124.61(16)
C5 C4 H4 117.0
P1 C5 Fe1 88.56(7)
C4 C5 Fe1 66.51(10)
C4 C5 P1 123.45(13)
C4 C5 C28 119.23(15)
C28 C5 Fe1 130.66(12)
C28 C5 P1 115.48(12)
C7 C6 Fe1 69.09(11)
C7 C6 C11 125.9(2)
C10 C6 Fe1 70.57(12)
C10 C6 C7 107.61(17)
C10 C6 C11 126.3(2)
C11 C6 Fe1 129.39(14)
C6 C7 Fe1 70.64(11)
C6 C7 C12 126.33(19)
C8 C7 Fe1 70.54(11)
C8 C7 C6 107.92(17)
C8 C7 C12 125.68(19)
C12 C7 Fe1 126.71(14)
C7 C8 Fe1 69.23(10)
C7 C8 C13 125.7(2)
C9 C8 Fe1 70.69(11)
C9 C8 C7 108.56(17)
C9 C8 C13 125.7(2)
C13 C8 Fe1 128.47(16)
C8 C9 Fe1 69.67(11)
C8 C9 C10 107.29(18)
C8 C9 C14 127.1(2)
C10 C9 Fe1 69.99(11)
C10 C9 C14 125.6(2)
C14 C9 Fe1 127.60(16)
C6 C10 Fe1 69.78(11)
C6 C10 C9 108.60(17)
C6 C10 C15 125.8(2)
C9 C10 Fe1 69.98(11)
C9 C10 C15 125.4(2)
C15 C10 Fe1 129.94(15)
C6 C11 H11A 109.5
C6 C11 H11B 109.5
C6 C11 H11C 109.5
H11A C11 H11B 109.5
H11A C11 H11C 109.5
H11B C11 H11C 109.5
C7 C12 H12A 109.5
C7 C12 H12B 109.5
C7 C12 H12C 109.5
H12A C12 H12B 109.5
H12A C12 H12C 109.5
H12B C12 H12C 109.5
C8 C13 H13A 109.5
C8 C13 H13B 109.5
C8 C13 H13C 109.5
H13A C13 H13B 109.5
H13A C13 H13C 109.5
H13B C13 H13C 109.5
C9 C14 H14A 109.5
C9 C14 H14B 109.5
C9 C14 H14C 109.5
H14A C14 H14B 109.5
H14A C14 H14C 109.5
H14B C14 H14C 109.5
C10 C15 H15A 109.5
C10 C15 H15B 109.5
C10 C15 H15C 109.5
H15A C15 H15B 109.5
H15A C15 H15C 109.5
H15B C15 H15C 109.5
C17 C16 C1 121.38(17)
C21 C16 C1 120.79(17)
C21 C16 C17 117.63(17)
C16 C17 H17 119.4
C18 C17 C16 121.20(19)
C18 C17 H17 119.4
C17 C18 H18 120.0
C19 C18 C17 120.0(2)
C19 C18 H18 120.0
C18 C19 H19 120.1
C18 C19 C20 119.72(19)
C20 C19 H19 120.1
C19 C20 H20 119.8
C19 C20 C21 120.4(2)
C21 C20 H20 119.8
C16 C21 H21 119.5
C20 C21 C16 121.1(2)
C20 C21 H21 119.5
C23 C22 C3 121.29(16)
C23 C22 C27 116.57(17)
C27 C22 C3 121.95(16)
C22 C23 H23 119.2
C24 C23 C22 121.52(18)
C24 C23 H23 119.2
C23 C24 H24 119.6
C25 C24 C23 120.83(19)
C25 C24 H24 119.6
C24 C25 H25 120.7
C26 C25 C24 118.66(18)
C26 C25 H25 120.7
C25 C26 H26 119.6
C25 C26 C27 120.75(18)
C27 C26 H26 119.6
C22 C27 H27 119.2
C26 C27 C22 121.67(18)
C26 C27 H27 119.2
C29 C28 C5 121.57(17)
C29 C28 C33 117.51(17)
C33 C28 C5 120.87(17)
C28 C29 H29 119.4
C30 C29 C28 121.3(2)
C30 C29 H29 119.4
C29 C30 H30 120.0
C31 C30 C29 119.9(2)
C31 C30 H30 120.0
C30 C31 H31 120.2
C32 C31 C30 119.69(19)
C32 C31 H31 120.2
C31 C32 H32 119.8
C31 C32 C33 120.5(2)
C33 C32 H32 119.8
C28 C33 H33 119.5
C32 C33 C28 121.0(2)
C32 C33 H33 119.5
C35 C34 P2 117.47(15)
C39 C34 P2 123.83(14)
C39 C34 C35 118.52(18)
C34 C35 H35 119.8
C36 C35 C34 120.5(2)
C36 C35 H35 119.8
C35 C36 H36 119.8
C37 C36 C35 120.4(2)
C37 C36 H36 119.8
C36 C37 H37 120.1
C36 C37 C38 119.82(19)
C38 C37 H37 120.1
C37 C38 H38 120.1
C37 C38 C39 119.8(2)
C39 C38 H38 120.1
C34 C39 H39 119.5
C38 C39 C34 121.00(19)
C38 C39 H39 119.5
C41 C40 P2 125.45(14)
C45 C40 P2 116.11(14)
C45 C40 C41 118.36(17)
C40 C41 H41 119.7
C42 C41 C40 120.64(18)
C42 C41 H41 119.7
C41 C42 H42 119.7
C43 C42 C41 120.68(19)
C43 C42 H42 119.7
C42 C43 H43 120.3
C42 C43 C44 119.31(19)
C44 C43 H43 120.3
C43 C44 H44 119.9
C43 C44 C45 120.25(18)
C45 C44 H44 119.9
C40 C45 H45 119.6
C44 C45 C40 120.72(18)
C44 C45 H45 119.6

loop_
_geom_bond_atom_site_label_1
_geom_bond_atom_site_label_2
_geom_bond_distance
Fe1 P1 2.7784(5)
Fe1 C1 2.1660(17)
Fe1 C2 2.0485(18)
Fe1 C3 2.0861(18)
Fe1 C4 2.0574(18)
Fe1 C5 2.1613(17)
Fe1 C6 2.081(2)
Fe1 C7 2.0600(19)
Fe1 C8 2.0772(18)
Fe1 C9 2.0907(19)
Fe1 C10 2.091(2)
P1 P2 2.3062(7)
P1 C1 1.7943(18)
P1 C5 1.8012(17)
P2 C34 1.8428(19)
P2 C40 1.8325(19)
C1 C2 1.414(2)
C1 C16 1.490(2)
C2 H2 0.9800
C2 C3 1.428(2)
C3 C4 1.423(2)
C3 C22 1.493(2)
C4 H4 0.9800
C4 C5 1.413(2)
C5 C28 1.491(2)
C6 C7 1.425(3)
C6 C10 1.415(3)
C6 C11 1.496(3)
C7 C8 1.423(3)
C7 C12 1.501(3)
C8 C9 1.413(3)
C8 C13 1.499(3)
C9 C10 1.431(3)
C9 C14 1.496(3)
C10 C15 1.498(3)
C11 H11A 0.9600
C11 H11B 0.9600
C11 H11C 0.9600
C12 H12A 0.9600
C12 H12B 0.9600
C12 H12C 0.9600
C13 H13A 0.9600
C13 H13B 0.9600
C13 H13C 0.9600
C14 H14A 0.9600
C14 H14B 0.9600
C14 H14C 0.9600
C15 H15A 0.9600
C15 H15B 0.9600
C15 H15C 0.9600
C16 C17 1.396(3)
C16 C21 1.395(3)
C17 H17 0.9300
C17 C18 1.395(3)
C18 H18 0.9300
C18 C19 1.378(3)
C19 H19 0.9300
C19 C20 1.381(3)
C20 H20 0.9300
C20 C21 1.388(3)
C21 H21 0.9300
C22 C23 1.397(3)
C22 C27 1.397(3)
C23 H23 0.9300
C23 C24 1.388(3)
C24 H24 0.9300
C24 C25 1.381(3)
C25 H25 0.9300
C25 C26 1.376(3)
C26 H26 0.9300
C26 C27 1.389(3)
C27 H27 0.9300
C28 C29 1.395(3)
C28 C33 1.399(3)
C29 H29 0.9300
C29 C30 1.394(3)
C30 H30 0.9300
C30 C31 1.382(3)
C31 H31 0.9300
C31 C32 1.379(3)
C32 H32 0.9300
C32 C33 1.388(3)
C33 H33 0.9300
C34 C35 1.394(3)
C34 C39 1.391(3)
C35 H35 0.9300
C35 C36 1.393(3)
C36 H36 0.9300
C36 C37 1.377(3)
C37 H37 0.9300
C37 C38 1.388(3)
C38 H38 0.9300
C38 C39 1.391(3)
C39 H39 0.9300
C40 C41 1.397(3)
C40 C45 1.394(3)
C41 H41 0.9300
C41 C42 1.387(3)
C42 H42 0.9300
C42 C43 1.381(3)
C43 H43 0.9300
C43 C44 1.389(3)
C44 H44 0.9300
C44 C45 1.392(3)
C45 H45 0.9300

loop_
_geom_torsion_atom_site_label_1
_geom_torsion_atom_site_label_2
_geom_torsion_atom_site_label_3
_geom_torsion_atom_site_label_4
_geom_torsion
Fe1 P1 C1 C2 59.61(14)
Fe1 P1 C1 C16 -138.27(17)
Fe1 P1 C5 C4 -60.36(14)
Fe1 P1 C5 C28 135.23(16)
Fe1 C1 C2 C3 53.80(16)
Fe1 C1 C16 C17 -75.3(2)
Fe1 C1 C16 C21 109.9(2)
Fe1 C2 C3 C4 48.81(15)
Fe1 C2 C3 C22 -128.07(16)
Fe1 C3 C4 C5 54.40(16)
Fe1 C3 C22 C23 -98.1(2)
Fe1 C3 C22 C27 87.1(2)
Fe1 C4 C5 P1 71.33(13)
Fe1 C4 C5 C28 -124.81(16)
Fe1 C5 C28 C29 -103.8(2)
Fe1 C5 C28 C33 78.9(2)
Fe1 C6 C7 C8 -61.01(13)
Fe1 C6 C7 C12 121.9(2)
Fe1 C6 C10 C9 59.40(14)
Fe1 C6 C10 C15 -125.3(2)
Fe1 C7 C8 C9 -59.97(14)
Fe1 C7 C8 C13 123.1(2)
Fe1 C8 C9 C10 -60.16(13)
Fe1 C8 C9 C14 122.4(2)
Fe1 C9 C10 C6 -59.28(14)
Fe1 C9 C10 C15 125.4(2)
P1 P2 C34 C35 -124.53(14)
P1 P2 C34 C39 50.60(16)
P1 P2 C40 C41 -107.68(17)
P1 P2 C40 C45 75.54(15)
P1 C1 C2 Fe1 -70.76(13)
P1 C1 C2 C3 -17.0(3)
P1 C1 C16 C17 38.2(2)
P1 C1 C16 C21 -136.56(16)
P1 C5 C28 C29 144.33(16)
P1 C5 C28 C33 -32.9(2)
P2 P1 C1 Fe1 -136.61(4)
P2 P1 C1 C2 -77.00(16)
P2 P1 C1 C16 85.12(14)
P2 P1 C5 Fe1 138.18(4)
P2 P1 C5 C4 77.82(15)
P2 P1 C5 C28 -86.59(14)
P2 C34 C35 C36 176.09(15)
P2 C34 C39 C38 -175.80(15)
P2 C40 C41 C42 -177.30(16)
P2 C40 C45 C44 178.81(16)
C1 P1 C5 Fe1 28.32(8)
C1 P1 C5 C4 -32.04(17)
C1 P1 C5 C28 163.55(14)
C1 C2 C3 Fe1 -55.40(17)
C1 C2 C3 C4 -6.6(3)
C1 C2 C3 C22 176.53(17)
C1 C16 C17 C18 -175.75(18)
C1 C16 C21 C20 175.33(19)
C2 C1 C16 C17 -158.83(18)
C2 C1 C16 C21 26.4(3)
C2 C3 C4 Fe1 -48.61(15)
C2 C3 C4 C5 5.8(3)
C2 C3 C22 C23 -10.1(3)
C2 C3 C22 C27 175.08(18)
C3 C4 C5 Fe1 -52.94(16)
C3 C4 C5 P1 18.4(3)
C3 C4 C5 C28 -177.75(17)
C3 C22 C23 C24 -176.4(2)
C3 C22 C27 C26 176.06(18)
C4 C3 C22 C23 173.05(18)
C4 C3 C22 C27 -1.7(3)
C4 C5 C28 C29 -20.8(3)
C4 C5 C28 C33 161.94(17)
C5 P1 C1 Fe1 -28.25(8)
C5 P1 C1 C2 31.36(17)
C5 P1 C1 C16 -166.52(14)
C5 C28 C29 C30 -179.71(19)
C5 C28 C33 C32 -179.82(18)
C6 C7 C8 Fe1 61.08(13)
C6 C7 C8 C9 1.1(2)
C6 C7 C8 C13 -175.8(2)
C7 C6 C10 Fe1 -59.40(13)
C7 C6 C10 C9 0.0(2)
C7 C6 C10 C15 175.29(19)
C7 C8 C9 Fe1 59.07(14)
C7 C8 C9 C10 -1.1(2)
C7 C8 C9 C14 -178.5(2)
C8 C9 C10 Fe1 59.95(14)
C8 C9 C10 C6 0.7(2)
C8 C9 C10 C15 -174.6(2)
C10 C6 C7 Fe1 60.33(14)
C10 C6 C7 C8 -0.7(2)
C10 C6 C7 C12 -177.78(19)
C11 C6 C7 Fe1 -124.2(2)
C11 C6 C7 C8 174.78(19)
C11 C6 C7 C12 -2.3(3)
C11 C6 C10 Fe1 125.2(2)
C11 C6 C10 C9 -175.43(19)
C11 C6 C10 C15 -0.1(3)
C12 C7 C8 Fe1 -121.8(2)
C12 C7 C8 C9 178.23(19)
C12 C7 C8 C13 1.4(3)
C13 C8 C9 Fe1 -124.0(2)
C13 C8 C9 C10 175.8(2)
C13 C8 C9 C14 -1.7(3)
C14 C9 C10 Fe1 -122.5(2)
C14 C9 C10 C6 178.2(2)
C14 C9 C10 C15 2.9(3)
C16 C1 C2 Fe1 127.88(16)
C16 C1 C2 C3 -178.32(17)
C16 C17 C18 C19 0.7(3)
C17 C16 C21 C20 0.4(3)
C17 C18 C19 C20 0.0(3)
C18 C19 C20 C21 -0.5(4)
C19 C20 C21 C16 0.2(3)
C21 C16 C17 C18 -0.8(3)
C22 C3 C4 Fe1 128.27(16)
C22 C3 C4 C5 -177.33(17)
C22 C23 C24 C25 0.7(4)
C23 C22 C27 C26 1.0(3)
C23 C24 C25 C26 0.4(4)
C24 C25 C26 C27 -0.7(3)
C25 C26 C27 C22 0.0(3)
C27 C22 C23 C24 -1.3(3)
C28 C29 C30 C31 0.4(3)
C29 C28 C33 C32 2.8(3)
C29 C30 C31 C32 1.1(3)
C30 C31 C32 C33 -0.7(3)
C31 C32 C33 C28 -1.3(3)
C33 C28 C29 C30 -2.3(3)
C34 P2 C40 C41 -8.0(2)
C34 P2 C40 C45 175.19(15)
C34 C35 C36 C37 -0.2(3)
C35 C34 C39 C38 -0.7(3)
C35 C36 C37 C38 -0.2(3)
C36 C37 C38 C39 0.2(3)
C37 C38 C39 C34 0.3(3)
C39 C34 C35 C36 0.7(3)
C40 P2 C34 C35 131.00(15)
C40 P2 C34 C39 -53.88(18)
C40 C41 C42 C43 -1.2(3)
C41 C40 C45 C44 1.8(3)
C41 C42 C43 C44 1.8(4)
C42 C43 C44 C45 -0.6(3)
C43 C44 C45 C40 -1.2(3)
C45 C40 C41 C42 -0.6(3)
